data_7150339
loop_
_publ_author_name
'Arany, Andrea'
'Crowley, Patrick J.'
'Fawcett, John'
'Hursthouse, Michael B.'
'Kariuki, Benson M.'
'Light, Mark E.'
'Moralee, Andrew C.'
'Percy, Jonathan M.'
'Salafia, Vittoria'

_publ_section_title
;
 Highly-functionalised difluorinated (hydroxymethyl)conduritol
 analogues via the Diels-Alder reactions of a difluorinated dienophile.
;
_journal_issue 4
_journal_name_full 'Organic &amp; biomolecular chemistry'
_journal_page_first 455
_journal_page_last 465
_journal_paper_doi 10.1039/b314314g
_journal_volume 2
_journal_year 2004
_chemical_formula_moiety 'C11 H14 F2 O3'
_chemical_formula_sum 'C11 H14 F2 O3'
_chemical_formula_weight 232.22
_chemical_name_systematic
;
?
;
_space_group_IT_number 9
_symmetry_cell_setting monoclinic
_symmetry_space_group_name_Hall 'C -2yc'
_symmetry_space_group_name_H-M 'C 1 c 1'
_atom_sites_solution_hydrogens geom
_atom_sites_solution_primary direct
_atom_sites_solution_secondary difmap
_audit_creation_method SHELXL-97
_cell_angle_alpha 90.00
_cell_angle_beta 114.677(9)
_cell_angle_gamma 90.00
_cell_formula_units_Z 4
_cell_length_a 9.7681(13)
_cell_length_b 11.8090(15)
_cell_length_c 10.5162(15)
_cell_measurement_reflns_used 2308
_cell_measurement_temperature 200(2)
_cell_measurement_theta_max 28.7
_cell_measurement_theta_min 5.42
_cell_volume 1102.3(3)
_computing_cell_refinement 'MSC software'
_computing_data_collection 'MSC software'
_computing_data_reduction 'MSC software'
_computing_structure_refinement SHELXL97
_computing_structure_solution SHELXS86
_diffrn_ambient_temperature 200(2)
_diffrn_measured_fraction_theta_full 0.934
_diffrn_measured_fraction_theta_max 0.934
_diffrn_measurement_device_type 'Rigaku R-axis IIc image plate'
_diffrn_measurement_method 'Image plate slices'
_diffrn_radiation_monochromator graphite
_diffrn_radiation_source 'Rotating anode'
_diffrn_radiation_type MoK\a
_diffrn_radiation_wavelength 0.71069
_diffrn_reflns_av_R_equivalents 0.0503
_diffrn_reflns_av_sigmaI/netI 0.0344
_diffrn_reflns_limit_h_max 12
_diffrn_reflns_limit_h_min -12
_diffrn_reflns_limit_k_max 15
_diffrn_reflns_limit_k_min -15
_diffrn_reflns_limit_l_max 14
_diffrn_reflns_limit_l_min -13
_diffrn_reflns_number 4540
_diffrn_reflns_theta_full 28.70
_diffrn_reflns_theta_max 28.70
_diffrn_reflns_theta_min 5.42
_exptl_absorpt_coefficient_mu 0.122
_exptl_absorpt_correction_T_max 0.9529
_exptl_absorpt_correction_T_min 0.9529
_exptl_absorpt_correction_type none
_exptl_crystal_colour Clear
_exptl_crystal_density_diffrn 1.399
_exptl_crystal_density_method 'not measured'
_exptl_crystal_description Block
_exptl_crystal_F_000 488
_exptl_crystal_size_max 0.40
_exptl_crystal_size_mid 0.40
_exptl_crystal_size_min 0.40
_refine_diff_density_max 0.230
_refine_diff_density_min -0.298
_refine_diff_density_rms 0.060
_refine_ls_abs_structure_details 'Flack H D (1983), Acta Cryst. A39, 876-881'
_refine_ls_abs_structure_Flack -1.4(11)
_refine_ls_extinction_method none
_refine_ls_goodness_of_fit_ref 1.083
_refine_ls_hydrogen_treatment mixed
_refine_ls_matrix_type full
_refine_ls_number_parameters 148
_refine_ls_number_reflns 2373
_refine_ls_number_restraints 2
_refine_ls_restrained_S_all 1.082
_refine_ls_R_factor_all 0.0604
_refine_ls_R_factor_gt 0.0563
_refine_ls_shift/su_max 0.001
_refine_ls_shift/su_mean 0.000
_refine_ls_structure_factor_coef Fsqd
_refine_ls_weighting_details 'calc w=1/[\s^2^(Fo^2^)+(0.1330P)^2^+1.0035P] where P=(Fo^2^+2Fc^2^)/3'
_refine_ls_weighting_scheme calc
_refine_ls_wR_factor_gt 0.1948
_refine_ls_wR_factor_ref 0.2013
_reflns_number_gt 2308
_reflns_number_total 2373
_reflns_threshold_expression >2sigma(I)
_cod_data_source_file b314314g.txt
_cod_data_source_block 22a
_cod_depositor_comments
;
The following automatic conversions were performed:
'_symmetry_cell_setting' value 'Monoclinic' changed to 'monoclinic'
according to '/home/saulius/struct/CIF-dictionaries/cif_core.dic'
dictionary named 'cif_core.dic' version 2.4.1 from
2010-06-29.

'_exptl_absorpt_correction_type' value 'None' changed to
'none' according to '/home/saulius/struct/CIF-dictionaries/cif_core.dic'
dictionary named 'cif_core.dic' version 2.4.1 from 2010-06-29.

Automatic conversion script
Id: cif_fix_enum 1527 2010-12-29 10:47:43Z saulius 
;
_cod_original_sg_symbol_H-M Cc
_cod_database_code 7150339

loop_
_symmetry_equiv_pos_as_xyz
'x, y, z'
'x, -y, z+1/2'
'x+1/2, y+1/2, z'
'x+1/2, -y+1/2, z+1/2'

loop_
_atom_site_label
_atom_site_type_symbol
_atom_site_fract_x
_atom_site_fract_y
_atom_site_fract_z
_atom_site_U_iso_or_equiv
_atom_site_adp_type
_atom_site_occupancy
_atom_site_symmetry_multiplicity
_atom_site_calc_flag
_atom_site_refinement_flags
_atom_site_disorder_assembly
_atom_site_disorder_group
F1 F 0.7240(3) 0.18096(17) 0.6339(2) 0.0439(5) Uani 1 1 d . . .
F2 F 0.6669(3) 0.27130(15) 0.7839(2) 0.0449(5) Uani 1 1 d . . .
O1 O 0.4737(3) 0.03675(17) 0.5894(2) 0.0345(5) Uani 1 1 d . . .
O2 O 0.9022(3) 0.09020(18) 0.9971(2) 0.0385(5) Uani 1 1 d . . .
O3 O 0.7965(3) 0.00138(19) 0.7864(2) 0.0336(5) Uani 1 1 d . . .
C1 C 0.6798(3) 0.0637(2) 0.8021(3) 0.0285(5) Uani 1 1 d . . .
C2 C 0.6395(4) 0.1732(2) 0.7088(3) 0.0334(6) Uani 1 1 d . . .
C3 C 0.4713(4) 0.1558(2) 0.6120(3) 0.0364(6) Uani 1 1 d . . .
H3 H 0.4311 0.2034 0.5255 0.044 Uiso 1 1 calc R . .
C4 C 0.3855(4) 0.1637(3) 0.7034(4) 0.0397(7) Uani 1 1 d . . .
H4 H 0.3220 0.2236 0.7063 0.048 Uiso 1 1 calc R . .
C5 C 0.4179(4) 0.0695(3) 0.7782(3) 0.0390(7) Uani 1 1 d . . .
H5 H 0.3820 0.0479 0.8458 0.047 Uiso 1 1 calc R . .
C6 C 0.5252(3) 0.0019(2) 0.7340(3) 0.0315(6) Uani 1 1 d . . .
C7 C 0.7441(4) 0.0839(3) 0.9592(3) 0.0348(6) Uani 1 1 d . . .
H7A H 0.7056 0.1555 0.9811 0.042 Uiso 1 1 calc R . .
H7B H 0.7195 0.0206 1.0077 0.042 Uiso 1 1 calc R . .
C8 C 0.9346(3) 0.0094(2) 0.9126(3) 0.0323(6) Uani 1 1 d . . .
C9 C 1.0598(5) 0.0544(3) 0.8789(5) 0.0498(8) Uani 1 1 d . . .
H9A H 1.0826 -0.0005 0.8205 0.075 Uiso 1 1 calc R . .
H9B H 1.1498 0.0668 0.9659 0.075 Uiso 1 1 calc R . .
H9C H 1.0284 0.1262 0.8282 0.075 Uiso 1 1 calc R . .
C10 C 0.9693(5) -0.1055(3) 0.9838(4) 0.0445(7) Uani 1 1 d . . .
H10A H 0.9790 -0.1618 0.9196 0.067 Uiso 1 1 calc R . .
H10B H 0.8873 -0.1276 1.0093 0.067 Uiso 1 1 calc R . .
H10C H 1.0638 -0.1012 1.0683 0.067 Uiso 1 1 calc R . .
C11 C 0.5279(5) -0.1244(3) 0.7478(4) 0.0458(8) Uani 1 1 d . . .
H11A H 0.4245 -0.1534 0.7076 0.069 Uiso 1 1 calc R . .
H11B H 0.5774 -0.1451 0.8470 0.069 Uiso 1 1 calc R . .
H11C H 0.5836 -0.1572 0.6979 0.069 Uiso 1 1 calc R . .

loop_
_atom_site_aniso_label
_atom_site_aniso_U_11
_atom_site_aniso_U_22
_atom_site_aniso_U_33
_atom_site_aniso_U_23
_atom_site_aniso_U_13
_atom_site_aniso_U_12
F1 0.0498(12) 0.0433(10) 0.0446(11) 0.0070(8) 0.0256(10) -0.0004(8)
F2 0.0532(12) 0.0258(8) 0.0462(11) -0.0057(7) 0.0113(10) -0.0012(7)
O1 0.0382(11) 0.0347(10) 0.0227(9) -0.0022(7) 0.0049(8) -0.0021(8)
O2 0.0317(11) 0.0405(11) 0.0322(10) -0.0123(8) 0.0025(9) 0.0007(8)
O3 0.0327(11) 0.0363(9) 0.0250(9) -0.0062(7) 0.0053(8) 0.0046(7)
C1 0.0329(14) 0.0264(10) 0.0225(11) -0.0028(8) 0.0079(10) -0.0005(9)
C2 0.0418(16) 0.0282(11) 0.0285(13) -0.0016(9) 0.0128(12) 0.0000(10)
C3 0.0428(16) 0.0330(13) 0.0272(14) 0.0042(9) 0.0085(12) 0.0053(11)
C4 0.0335(16) 0.0479(16) 0.0323(14) -0.0003(11) 0.0083(12) 0.0071(12)
C5 0.0320(15) 0.0518(17) 0.0308(14) 0.0017(12) 0.0108(12) 0.0002(11)
C6 0.0312(14) 0.0337(12) 0.0235(12) 0.0017(9) 0.0053(10) -0.0026(10)
C7 0.0354(15) 0.0402(13) 0.0221(12) -0.0055(9) 0.0054(11) -0.0002(10)
C8 0.0275(13) 0.0349(12) 0.0288(13) -0.0030(10) 0.0062(11) 0.0020(10)
C9 0.0392(18) 0.054(2) 0.056(2) -0.0003(16) 0.0194(17) -0.0020(14)
C10 0.049(2) 0.0414(16) 0.0364(16) 0.0036(12) 0.0108(14) 0.0095(13)
C11 0.049(2) 0.0344(14) 0.0484(18) 0.0018(12) 0.0148(16) -0.0113(12)

loop_
_atom_type_symbol
_atom_type_description
_atom_type_scat_dispersion_real
_atom_type_scat_dispersion_imag
_atom_type_scat_source
C C 0.0033 0.0016 'International Tables Vol C Tables 4.2.6.8 and 6.1.1.4'
H H 0.0000 0.0000 'International Tables Vol C Tables 4.2.6.8 and 6.1.1.4'
F F 0.0171 0.0103 'International Tables Vol C Tables 4.2.6.8 and 6.1.1.4'
O O 0.0106 0.0060 'International Tables Vol C Tables 4.2.6.8 and 6.1.1.4'

loop_
_geom_angle_atom_site_label_1
_geom_angle_atom_site_label_2
_geom_angle_atom_site_label_3
_geom_angle
_geom_angle_site_symmetry_1
_geom_angle_site_symmetry_3
_geom_angle_publ_flag
C3 O1 C6 97.4(2) . . ?
C8 O2 C7 106.7(2) . . ?
C1 O3 C8 110.2(2) . . ?
O3 C1 C7 102.7(2) . . ?
O3 C1 C6 112.0(2) . . ?
C7 C1 C6 117.0(2) . . ?
O3 C1 C2 111.0(2) . . ?
C7 C1 C2 115.5(2) . . ?
C6 C1 C2 99.0(2) . . ?
F1 C2 F2 105.0(2) . . ?
F1 C2 C3 111.3(3) . . ?
F2 C2 C3 113.1(3) . . ?
F1 C2 C1 111.2(2) . . ?
F2 C2 C1 113.6(2) . . ?
C3 C2 C1 102.9(2) . . ?
O1 C3 C4 102.6(2) . . ?
O1 C3 C2 98.9(2) . . ?
C4 C3 C2 106.9(2) . . ?
C5 C4 C3 105.5(3) . . ?
C4 C5 C6 106.4(3) . . ?
O1 C6 C11 111.7(3) . . ?
O1 C6 C5 100.9(2) . . ?
C11 C6 C5 118.4(3) . . ?
O1 C6 C1 101.2(2) . . ?
C11 C6 C1 116.6(3) . . ?
C5 C6 C1 105.7(2) . . ?
O2 C7 C1 102.7(2) . . ?
O2 C8 O3 104.5(2) . . ?
O2 C8 C9 108.9(3) . . ?
O3 C8 C9 110.2(3) . . ?
O2 C8 C10 110.7(3) . . ?
O3 C8 C10 108.9(2) . . ?
C9 C8 C10 113.3(3) . . ?

loop_
_geom_bond_atom_site_label_1
_geom_bond_atom_site_label_2
_geom_bond_distance
_geom_bond_site_symmetry_2
_geom_bond_publ_flag
F1 C2 1.362(4) . ?
F2 C2 1.364(3) . ?
O1 C3 1.427(4) . ?
O1 C6 1.448(3) . ?
O2 C8 1.426(3) . ?
O2 C7 1.427(4) . ?
O3 C1 1.423(3) . ?
O3 C8 1.447(4) . ?
C1 C7 1.521(4) . ?
C1 C6 1.557(4) . ?
C1 C2 1.571(4) . ?
C2 C3 1.543(5) . ?
C3 C4 1.519(5) . ?
C4 C5 1.322(5) . ?
C5 C6 1.536(5) . ?
C6 C11 1.497(4) . ?
C8 C9 1.505(5) . ?
C8 C10 1.517(4) . ?
